data_4084436
loop_
_publ_author_name
'Athukorala Arachchige, Kasun S.'
'Diamond, Louise M.'
'Knight, Fergus R.'
'Lechner, Marie-Luise'
'Slawin, Alexandra M. Z.'
'Woollins, J. Derek'

_publ_section_title
;
 Synthetic, Structural, and Spectroscopic Studies of Sterically Crowded
 Tin--Chalcogen Acenaphthenes
;
_journal_issue 21
_journal_name_full Organometallics
_journal_page_first 6089
_journal_paper_doi 10.1021/om500755w
_journal_volume 33
_journal_year 2014
_chemical_formula_moiety 'C32 H28 S Sn'
_chemical_formula_sum 'C32 H28 S Sn'
_chemical_formula_weight 563.32
_space_group_IT_number 60
_symmetry_cell_setting orthorhombic
_symmetry_Int_Tables_number 60
_symmetry_space_group_name_Hall '-P 2n 2ab'
_symmetry_space_group_name_H-M 'P b c n'
_atom_sites_solution_hydrogens geom
_atom_sites_solution_primary direct
_atom_sites_solution_secondary difmap
_cell_angle_alpha 90.0000
_cell_angle_beta 90.0000
_cell_angle_gamma 90.0000
_cell_formula_units_Z 8
_cell_length_a 31.347(3)
_cell_length_b 9.5789(9)
_cell_length_c 17.9303(18)
_cell_measurement_reflns_used 15704
_cell_measurement_temperature 125
_cell_measurement_theta_max 27.50
_cell_measurement_theta_min 1.70
_cell_volume 5383.9(9)
_computing_cell_refinement 'CrystalClear-SM Expert 2.1 b32'
_computing_data_collection 'CrystalClear-SM Expert 2.1 b32 (Rigaku, 2014)'
_computing_data_reduction 'CrystalClear-SM Expert 2.1 b32'
_computing_molecular_graphics 'CrystalStructure 4.1'
_computing_publication_material 'CrystalStructure 4.1 (Rigaku, 2014)'
_computing_structure_refinement 'SHELXL-2013 (Sheldrick, 2013)'
_computing_structure_solution 'DIRDIF99-PATTY (Gould, et al., 1999)'
_diffrn_ambient_temperature 125
_diffrn_detector_area_resol_mean 14.222
_diffrn_measured_fraction_theta_full 0.999
_diffrn_measured_fraction_theta_max 0.999
_diffrn_measurement_device_type 'Rigaku Saturn724'
_diffrn_measurement_method \w
_diffrn_radiation_type 'Mo K\a'
_diffrn_radiation_wavelength 0.71075
_diffrn_reflns_av_R_equivalents 0.0458
_diffrn_reflns_Laue_measured_fraction_full 0.999
_diffrn_reflns_Laue_measured_fraction_max 0.999
_diffrn_reflns_limit_h_max 37
_diffrn_reflns_limit_h_min -35
_diffrn_reflns_limit_k_max 11
_diffrn_reflns_limit_k_min -11
_diffrn_reflns_limit_l_max 21
_diffrn_reflns_limit_l_min -20
_diffrn_reflns_number 38977
_diffrn_reflns_point_group_measured_fraction_full 0.999
_diffrn_reflns_point_group_measured_fraction_max 0.999
_diffrn_reflns_theta_full 25.000
_diffrn_reflns_theta_max 25.332
_diffrn_reflns_theta_min 1.299
_diffrn_standards_number 0
_exptl_absorpt_coefficient_mu 1.044
_exptl_absorpt_correction_T_max 0.979
_exptl_absorpt_correction_T_min 0.763
_exptl_absorpt_correction_type multi-scan
_exptl_absorpt_process_details 'REQAB (Rigaku, 1998)'
_exptl_crystal_colour colorless
_exptl_crystal_density_diffrn 1.390
_exptl_crystal_density_method 'not measured'
_exptl_crystal_description prism
_exptl_crystal_F_000 2288.00
_exptl_crystal_size_max 0.180
_exptl_crystal_size_mid 0.120
_exptl_crystal_size_min 0.020
_refine_diff_density_max 1.07
_refine_diff_density_min -0.45
_refine_ls_extinction_method none
_refine_ls_goodness_of_fit_ref 1.061
_refine_ls_hydrogen_treatment constr
_refine_ls_number_parameters 308
_refine_ls_number_reflns 4930
_refine_ls_number_restraints 14
_refine_ls_R_factor_all 0.0660
_refine_ls_R_factor_gt 0.0415
_refine_ls_shift/su_max 0.000
_refine_ls_structure_factor_coef Fsqd
_refine_ls_weighting_details 'w = 1/[\s^2^(Fo^2^)+(0.0830P)^2^+1.1161P] where P=(Fo^2^+2Fc^2^)/3'
_refine_ls_weighting_scheme calc
_refine_ls_wR_factor_gt 0.1180
_refine_ls_wR_factor_ref 0.1391
_reflns_number_gt 3480
_reflns_number_total 4930
_reflns_threshold_expression F^2^>2.0\s(F^2^)
_cod_data_source_file om500755w_si_002.cif
_cod_data_source_block 4
_cod_depositor_comments 'Adding full bibliography for 4084433--4084444.cif.'
_cod_database_code 4084436
_shelxl_res_file
;
TITL 31-2
CELL  0.71075 31.34700 9.57890 17.93030 90.00000 90.00000 90.00000
ZERR  8 0.00300 0.00090 0.00180 0.00000 0.00000 0.00000
LATT 1
SYMM .50-X, .50+Y,    +Z
SYMM    +X,    -Y, .50+Z
SYMM .50-X, .50-Y, .50+Z
SFAC C H S SN
UNIT 256 224 8 8
L.S. 30
FMAP 2
PLAN -5
WPDB -2
HTAB
BOND $H
CONF
LIST 4
TEMP -148.0
ACTA 50
SIZE 0.180 0.120 0.020
DFIX 1.5000 0.0050 C31 C32
ISOR 0.0010 0.0005 C31 C32
DANG 2.7826 0.0400 S1 C32
WGHT    0.083000    1.116100
FVAR       0.27702
SN1   4    0.121919    0.135359    0.088894    11.00000    0.05673    0.07224 =
         0.06700    0.00338    0.00427    0.00302
S1    3    0.162078    0.285997   -0.055579    11.00000    0.08483    0.12970 =
         0.08516   -0.00178    0.02228   -0.02457
C1    1    0.070739    0.204424    0.018400    11.00000    0.06304    0.07350 =
         0.06073   -0.00396    0.00217    0.00607
C2    1    0.030808    0.160588    0.039893    11.00000    0.06351    0.09303 =
         0.07328   -0.00570    0.00752   -0.00167
AFIX  43
H2    2    0.029051    0.092722    0.078406    11.00000   -1.20000
AFIX   0
C3    1   -0.007577    0.209240    0.008827    11.00000    0.06025    0.12854 =
         0.09762   -0.03059   -0.00617    0.01088
AFIX  43
H3    2   -0.034229    0.172063    0.024369    11.00000   -1.20000
AFIX   0
C4    1   -0.005636    0.310103   -0.043644    11.00000    0.08476    0.10895 =
         0.09433   -0.04738   -0.03193    0.03224
C5    1    0.034548    0.356414   -0.068057    11.00000    0.11929    0.06660 =
         0.06650   -0.02306   -0.02568    0.02128
C6    1    0.031558    0.457420   -0.123232    11.00000    0.19063    0.06891 =
         0.08676   -0.01568   -0.05173    0.02643
C7    1    0.067389    0.509922   -0.151992    11.00000    0.26963    0.06995 =
         0.08409    0.01336   -0.04921    0.00518
AFIX  43
H7    2    0.065860    0.583041   -0.187687    11.00000   -1.20000
AFIX   0
C8    1    0.107307    0.458048   -0.129958    11.00000    0.19585    0.08250 =
         0.07023    0.00992   -0.00417   -0.03023
AFIX  43
H8    2    0.132438    0.493273   -0.152823    11.00000   -1.20000
AFIX   0
C9    1    0.110653    0.355965   -0.075219    11.00000    0.12826    0.07528 =
         0.06677    0.00214   -0.00360   -0.01733
C10   1    0.073835    0.303265   -0.040457    11.00000    0.08000    0.06610 =
         0.06115   -0.00913   -0.00351    0.00484
C11   1   -0.039322    0.391512   -0.084717    11.00000    0.15091    0.14062 =
         0.13829   -0.07317   -0.09042    0.07549
AFIX  23
H11A  2   -0.056836    0.446455   -0.049369    11.00000   -1.20000
H11B  2   -0.058285    0.327814   -0.112850    11.00000   -1.20000
AFIX   0
C12   1   -0.015611    0.486826   -0.137211    11.00000    0.22616    0.11441 =
         0.14136   -0.03997   -0.11101    0.07508
AFIX  23
H12A  2   -0.022399    0.585769   -0.126549    11.00000   -1.20000
H12B  2   -0.023239    0.466238   -0.189649    11.00000   -1.20000
AFIX   0
C13   1    0.088723    0.051128    0.184323    11.00000    0.07101    0.06828 =
         0.06927    0.00891    0.00175    0.00442
C14   1    0.070609    0.138062    0.234711    11.00000    0.15464    0.07242 =
         0.09837    0.01322    0.05450    0.01099
AFIX  43
H14   2    0.071541    0.235741    0.225684    11.00000   -1.20000
AFIX   0
C15   1    0.050814    0.090609    0.298741    11.00000    0.15798    0.10380 =
         0.09983    0.01483    0.05229    0.01720
AFIX  43
H15   2    0.040115    0.155898    0.333965    11.00000   -1.20000
AFIX   0
C16   1    0.046585   -0.044987    0.311572    11.00000    0.11357    0.10358 =
         0.08220    0.02569    0.01358    0.00604
AFIX  43
H16   2    0.031637   -0.077884    0.354180    11.00000   -1.20000
AFIX   0
C17   1    0.064098   -0.134976    0.262435    11.00000    0.13845    0.09056 =
         0.10540    0.04012   -0.00052   -0.01429
AFIX  43
H17   2    0.061530   -0.232501    0.270955    11.00000   -1.20000
AFIX   0
C18   1    0.085690   -0.088467    0.199989    11.00000    0.11684    0.07905 =
         0.08218    0.00555    0.00128    0.00127
AFIX  43
H18   2    0.098621   -0.154306    0.167446    11.00000   -1.20000
AFIX   0
C19   1    0.159654   -0.032362    0.047378    11.00000    0.06018    0.08382 =
         0.09046    0.00189    0.01080    0.00785
C20   1    0.142172   -0.134568    0.003401    11.00000    0.07247    0.11402 =
         0.14517   -0.03641    0.00523    0.00095
AFIX  43
H20   2    0.112835   -0.129695   -0.009634    11.00000   -1.20000
AFIX   0
C21   1    0.166939   -0.245847   -0.022510    11.00000    0.13650    0.10681 =
         0.18437   -0.05486    0.02077   -0.00391
AFIX  43
H21   2    0.154351   -0.315673   -0.053028    11.00000   -1.20000
AFIX   0
C22   1    0.207915   -0.254404   -0.004696    11.00000    0.12114    0.11903 =
         0.20149   -0.02852    0.03405    0.03331
AFIX  43
H22   2    0.224715   -0.329374   -0.023146    11.00000   -1.20000
AFIX   0
C23   1    0.225385   -0.158698    0.038704    11.00000    0.07354    0.14604 =
         0.17410    0.00667    0.01389    0.03758
AFIX  43
H23   2    0.254654   -0.166606    0.051780    11.00000   -1.20000
AFIX   0
C24   1    0.201861   -0.047109    0.065494    11.00000    0.07027    0.11542 =
         0.12399   -0.00410   -0.00086    0.02011
AFIX  43
H24   2    0.215153    0.020024    0.096813    11.00000   -1.20000
AFIX   0
C25   1    0.156997    0.300599    0.140981    11.00000    0.06597    0.08546 =
         0.08017   -0.00507    0.00134   -0.00549
C26   1    0.180952    0.266574    0.203477    11.00000    0.10678    0.14007 =
         0.12043   -0.00503   -0.03935   -0.00364
AFIX  43
H26   2    0.182737    0.171935    0.219009    11.00000   -1.20000
AFIX   0
C27   1    0.202108    0.367688    0.243186    11.00000    0.11865    0.22673 =
         0.17855   -0.05572   -0.06163   -0.01199
AFIX  43
H27   2    0.217255    0.343253    0.287181    11.00000   -1.20000
AFIX   0
C28   1    0.201459    0.502549    0.219789    11.00000    0.12045    0.20551 =
         0.17292   -0.07414    0.00360   -0.06159
AFIX  43
H28   2    0.217478    0.571562    0.245548    11.00000   -1.20000
AFIX   0
C29   1    0.178092    0.537471    0.160200    11.00000    0.15711    0.10787 =
         0.15311   -0.02761    0.04194   -0.03323
AFIX  43
H29   2    0.177024    0.632222    0.144661    11.00000   -1.20000
AFIX   0
C30   1    0.155073    0.435987    0.120187    11.00000    0.11217    0.09246 =
         0.09875   -0.01301    0.01160   -0.01388
AFIX  43
H30   2    0.138187    0.462689    0.078567    11.00000   -1.20000
AFIX   0
C31   1    0.162926    0.148965   -0.126745    11.00000    0.14474    0.14550 =
         0.14497   -0.00124    0.00103   -0.00005
AFIX  23
H31A  2    0.144578    0.070504   -0.110540    11.00000   -1.20000
H31B  2    0.151159    0.186309   -0.173940    11.00000   -1.20000
AFIX   0
C32   1    0.206842    0.097009   -0.139896    11.00000    0.31252    0.31264 =
         0.31262   -0.00014    0.00007    0.00001
AFIX 137
H32A  2    0.207713   -0.004072   -0.131596    11.00000   -1.20000
H32B  2    0.226555    0.143265   -0.105414    11.00000   -1.20000
H32C  2    0.215286    0.117495   -0.191370    11.00000   -1.20000
AFIX   0
HKLF 4
 
REM  31-2
REM R1 =  0.0415 for    3480 Fo > 4sig(Fo)  and  0.0660 for all    4930 data
REM    308 parameters refined using     14 restraints
 
END  
     
WGHT      0.0834      1.0395 

REM No hydrogen bonds found for HTAB generation

REM Highest difference peak  1.068,  deepest hole -0.447,  1-sigma level  0.077
Q1    1   0.1798  0.1732 -0.1965  11.00000  0.05    1.07
Q2    1   0.1469  0.1805  0.0933  11.00000  0.05    0.50
Q3    1   0.1701  0.1144 -0.1127  11.00000  0.05    0.42
Q4    1   0.2019  0.0608 -0.1258  11.00000  0.05    0.41
Q5    1   0.1008  0.1845  0.0936  11.00000  0.05    0.31
;

loop_
_symmetry_equiv_pos_site_id
_symmetry_equiv_pos_as_xyz
1 +X,+Y,+Z
2 1/2-X,1/2+Y,+Z
3 +X,-Y,1/2+Z
4 1/2-X,1/2-Y,1/2+Z
5 -X,-Y,-Z
6 1/2+X,1/2-Y,-Z
7 -X,+Y,1/2-Z
8 1/2+X,1/2+Y,1/2-Z

loop_
_atom_site_label
_atom_site_type_symbol
_atom_site_fract_x
_atom_site_fract_y
_atom_site_fract_z
_atom_site_U_iso_or_equiv
_atom_site_adp_type
_atom_site_occupancy
_atom_site_site_symmetry_multiplicity
_atom_site_calc_flag
_atom_site_refinement_flags
Sn1 Sn 0.12192(2) 0.13536(3) 0.08889(2) 0.06532(15) Uani 1 8 d .
S1 S 0.16208(5) 0.28600(18) -0.05558(8) 0.0999(5) Uani 1 8 d .
C1 C 0.07074(14) 0.2044(5) 0.0184(2) 0.0658(10) Uani 1 8 d .
C2 C 0.03081(16) 0.1606(5) 0.0399(3) 0.0766(12) Uani 1 8 d .
C3 C -0.00758(17) 0.2092(8) 0.0088(4) 0.0955(17) Uani 1 8 d .
C4 C -0.0056(2) 0.3101(7) -0.0436(4) 0.0960(19) Uani 1 8 d .
C5 C 0.0345(2) 0.3564(5) -0.0681(3) 0.0841(16) Uani 1 8 d .
C6 C 0.0316(3) 0.4574(7) -0.1232(4) 0.115(2) Uani 1 8 d .
C7 C 0.0674(4) 0.5099(7) -0.1520(4) 0.141(4) Uani 1 8 d .
C8 C 0.1073(3) 0.4581(6) -0.1300(3) 0.116(2) Uani 1 8 d .
C9 C 0.1107(2) 0.3560(5) -0.0752(3) 0.0901(17) Uani 1 8 d .
C10 C 0.07383(15) 0.3033(5) -0.0405(2) 0.0691(11) Uani 1 8 d .
C11 C -0.0393(3) 0.3915(9) -0.0847(5) 0.143(4) Uani 1 8 d .
C12 C -0.0156(3) 0.4868(9) -0.1372(5) 0.161(4) Uani 1 8 d .
C13 C 0.08872(15) 0.0511(5) 0.1843(3) 0.0695(11) Uani 1 8 d .
C14 C 0.0706(2) 0.1381(5) 0.2347(4) 0.108(2) Uani 1 8 d .
C15 C 0.0508(3) 0.0906(7) 0.2987(4) 0.121(2) Uani 1 8 d .
C16 C 0.0466(2) -0.0450(7) 0.3116(3) 0.0998(17) Uani 1 8 d .
C17 C 0.0641(3) -0.1350(6) 0.2624(4) 0.111(2) Uani 1 8 d .
C18 C 0.0857(2) -0.0885(6) 0.2000(3) 0.0927(16) Uani 1 8 d .
C19 C 0.15965(15) -0.0324(5) 0.0474(3) 0.0782(12) Uani 1 8 d .
C20 C 0.1422(2) -0.1346(6) 0.0034(4) 0.111(2) Uani 1 8 d .
C21 C 0.1669(3) -0.2459(8) -0.0225(5) 0.143(3) Uani 1 8 d .
C22 C 0.2079(3) -0.2544(9) -0.0047(6) 0.147(3) Uani 1 8 d .
C23 C 0.2254(2) -0.1587(10) 0.0387(5) 0.131(3) Uani 1 8 d .
C24 C 0.20186(18) -0.0471(7) 0.0655(4) 0.1032(18) Uani 1 8 d .
C25 C 0.15700(15) 0.3006(5) 0.1410(3) 0.0772(12) Uani 1 8 d .
C26 C 0.1810(2) 0.2666(8) 0.2035(4) 0.122(2) Uani 1 8 d .
C27 C 0.2021(3) 0.3677(14) 0.2432(7) 0.175(5) Uani 1 8 d .
C28 C 0.2015(3) 0.5026(15) 0.2198(7) 0.166(5) Uani 1 8 d .
C29 C 0.1781(3) 0.5375(9) 0.1602(6) 0.139(3) Uani 1 8 d .
C30 C 0.1551(2) 0.4360(6) 0.1202(4) 0.1011(17) Uani 1 8 d .
C31 C 0.1629(3) 0.1490(8) -0.1268(5) 0.145(3) Uani 1 8 d .
C32 C 0.2068(4) 0.0970(18) -0.1399(10) 0.313(7) Uani 1 8 d .
H2 H 0.02905 0.09272 0.07841 0.0919 Uiso 1 8 calc R
H3 H -0.03423 0.17206 0.02437 0.1146 Uiso 1 8 calc R
H7 H 0.06586 0.58304 -0.18769 0.1695 Uiso 1 8 calc R
H8 H 0.13244 0.49327 -0.15282 0.1394 Uiso 1 8 calc R
H11A H -0.05684 0.44646 -0.04937 0.1719 Uiso 1 8 calc R
H11B H -0.05829 0.32781 -0.11285 0.1719 Uiso 1 8 calc R
H12A H -0.0224 0.58577 -0.12655 0.1928 Uiso 1 8 calc R
H12B H -0.02324 0.46624 -0.18965 0.1928 Uiso 1 8 calc R
H14 H 0.07154 0.23574 0.22568 0.1302 Uiso 1 8 calc R
H15 H 0.04011 0.1559 0.33397 0.1446 Uiso 1 8 calc R
H16 H 0.03164 -0.07788 0.35418 0.1197 Uiso 1 8 calc R
H17 H 0.06153 -0.2325 0.27096 0.1338 Uiso 1 8 calc R
H18 H 0.09862 -0.15431 0.16745 0.1112 Uiso 1 8 calc R
H20 H 0.11284 -0.1297 -0.00963 0.1327 Uiso 1 8 calc R
H21 H 0.15435 -0.31567 -0.05303 0.1711 Uiso 1 8 calc R
H22 H 0.22472 -0.32937 -0.02315 0.1767 Uiso 1 8 calc R
H23 H 0.25465 -0.16661 0.05178 0.1575 Uiso 1 8 calc R
H24 H 0.21515 0.02002 0.09681 0.1239 Uiso 1 8 calc R
H26 H 0.18274 0.17194 0.21901 0.1469 Uiso 1 8 calc R
H27 H 0.21726 0.34325 0.28718 0.2096 Uiso 1 8 calc R
H28 H 0.21748 0.57156 0.24555 0.1996 Uiso 1 8 calc R
H29 H 0.17702 0.63222 0.14466 0.1672 Uiso 1 8 calc R
H30 H 0.13819 0.46269 0.07857 0.1213 Uiso 1 8 calc R
H31A H 0.14458 0.0705 -0.11054 0.1741 Uiso 1 8 calc R
H31B H 0.15116 0.18631 -0.17394 0.1741 Uiso 1 8 calc R
H32A H 0.20771 -0.00407 -0.1316 0.3751 Uiso 1 8 calc R
H32B H 0.22655 0.14326 -0.10541 0.3751 Uiso 1 8 calc R
H32C H 0.21529 0.11749 -0.19137 0.3751 Uiso 1 8 calc R

loop_
_atom_site_aniso_label
_atom_site_aniso_U_11
_atom_site_aniso_U_22
_atom_site_aniso_U_33
_atom_site_aniso_U_12
_atom_site_aniso_U_13
_atom_site_aniso_U_23
Sn1 0.0567(2) 0.0722(2) 0.0670(2) 0.00302(13) 0.00427(13) 0.00338(14)
S1 0.0848(10) 0.1297(12) 0.0852(9) -0.0246(9) 0.0223(7) -0.0018(9)
C1 0.063(3) 0.073(3) 0.061(2) 0.006(2) 0.002(2) -0.004(2)
C2 0.064(3) 0.093(3) 0.073(3) -0.002(2) 0.008(2) -0.006(2)
C3 0.060(3) 0.129(5) 0.098(4) 0.011(3) -0.006(3) -0.031(4)
C4 0.085(4) 0.109(4) 0.094(4) 0.032(3) -0.032(3) -0.047(4)
C5 0.119(5) 0.067(3) 0.067(3) 0.021(3) -0.026(3) -0.023(2)
C6 0.191(8) 0.069(4) 0.087(4) 0.026(4) -0.052(5) -0.016(3)
C7 0.270(13) 0.070(4) 0.084(4) 0.005(6) -0.049(6) 0.013(3)
C8 0.196(7) 0.083(4) 0.070(3) -0.030(4) -0.004(4) 0.010(3)
C9 0.128(5) 0.075(3) 0.067(3) -0.017(3) -0.004(3) 0.002(2)
C10 0.080(3) 0.066(2) 0.061(2) 0.005(2) -0.004(2) -0.009(2)
C11 0.151(7) 0.141(6) 0.138(6) 0.075(6) -0.090(6) -0.073(5)
C12 0.226(11) 0.114(6) 0.141(6) 0.075(6) -0.111(7) -0.040(5)
C13 0.071(3) 0.068(3) 0.069(2) 0.004(2) 0.002(2) 0.009(2)
C14 0.155(6) 0.072(3) 0.098(4) 0.011(3) 0.055(4) 0.013(3)
C15 0.158(7) 0.104(4) 0.100(4) 0.017(4) 0.052(4) 0.015(4)
C16 0.114(5) 0.104(4) 0.082(3) 0.006(4) 0.014(3) 0.026(3)
C17 0.138(6) 0.091(4) 0.105(5) -0.014(4) -0.001(4) 0.040(4)
C18 0.117(5) 0.079(3) 0.082(3) 0.001(3) 0.001(3) 0.006(3)
C19 0.060(3) 0.084(3) 0.090(3) 0.008(2) 0.011(2) 0.002(3)
C20 0.072(4) 0.114(5) 0.145(6) 0.001(3) 0.005(4) -0.036(4)
C21 0.137(7) 0.107(5) 0.184(8) -0.004(5) 0.021(6) -0.055(5)
C22 0.121(7) 0.119(6) 0.201(9) 0.033(5) 0.034(6) -0.029(6)
C23 0.074(4) 0.146(6) 0.174(8) 0.038(4) 0.014(5) 0.007(6)
C24 0.070(4) 0.115(4) 0.124(4) 0.020(3) -0.001(3) -0.004(4)
C25 0.066(3) 0.085(3) 0.080(3) -0.005(2) 0.001(2) -0.005(3)
C26 0.107(5) 0.140(6) 0.120(5) -0.004(4) -0.039(4) -0.005(4)
C27 0.119(7) 0.227(12) 0.179(10) -0.012(7) -0.062(7) -0.056(9)
C28 0.120(7) 0.206(11) 0.173(10) -0.062(8) 0.004(6) -0.074(9)
C29 0.157(8) 0.108(5) 0.153(7) -0.033(5) 0.042(6) -0.028(5)
C30 0.112(5) 0.092(4) 0.099(4) -0.014(3) 0.012(3) -0.013(3)
C31 0.145(3) 0.145(3) 0.145(3) -0.0001(10) 0.0010(10) -0.0012(10)
C32 0.313(7) 0.313(7) 0.313(7) 0.0000(5) 0.0001(5) -0.0001(5)

loop_
_atom_type_symbol
_atom_type_description
_atom_type_scat_dispersion_real
_atom_type_scat_dispersion_imag
_atom_type_scat_source
C C 0.0033 0.0016
;
International Tables for Crystallography
(Vol. C, Tables 4.2.6.8 and 6.1.1.4)
;
H H 0.0000 0.0000
;
International Tables for Crystallography
(Vol. C, Table 6.1.1.4)
;
S S 0.1246 0.1234
;
International Tables for Crystallography
(Vol. C, Tables 4.2.6.8 and 6.1.1.4)
;
Sn Sn -0.6537 1.4246
;
International Tables for Crystallography
(Vol. C, Tables 4.2.6.8 and 6.1.1.4)
;

loop_
_geom_angle_atom_site_label_1
_geom_angle_atom_site_label_2
_geom_angle_atom_site_label_3
_geom_angle
_geom_angle_publ_flag
C1 Sn1 C13 102.80(17) yes
C1 Sn1 C19 116.22(17) yes
C1 Sn1 C25 114.38(18) yes
C13 Sn1 C19 105.24(18) yes
C13 Sn1 C25 100.26(18) yes
C19 Sn1 C25 115.14(18) yes
C9 S1 C31 98.3(3) yes
Sn1 C1 C2 114.9(3) yes
Sn1 C1 C10 126.3(3) yes
C2 C1 C10 118.3(4) yes
C1 C2 C3 124.5(5) yes
C2 C3 C4 118.4(5) yes
C3 C4 C5 118.9(6) yes
C3 C4 C11 132.9(6) yes
C5 C4 C11 108.2(6) yes
C4 C5 C6 112.4(7) yes
C4 C5 C10 123.7(5) yes
C6 C5 C10 123.8(6) yes
C5 C6 C7 118.8(8) yes
C5 C6 C12 108.1(7) yes
C7 C6 C12 133.0(7) yes
C6 C7 C8 120.6(7) yes
C7 C8 C9 121.0(8) yes
S1 C9 C8 118.2(6) yes
S1 C9 C10 121.4(4) yes
C8 C9 C10 120.3(7) yes
C1 C10 C5 116.0(4) yes
C1 C10 C9 128.7(5) yes
C5 C10 C9 115.4(4) yes
C4 C11 C12 105.9(7) yes
C6 C12 C11 105.3(7) yes
Sn1 C13 C14 120.1(4) yes
Sn1 C13 C18 124.1(4) yes
C14 C13 C18 115.8(5) yes
C13 C14 C15 122.7(5) yes
C14 C15 C16 120.7(6) yes
C15 C16 C17 118.2(6) yes
C16 C17 C18 121.5(6) yes
C13 C18 C17 121.0(5) yes
Sn1 C19 C20 121.2(4) yes
Sn1 C19 C24 122.1(4) yes
C20 C19 C24 116.7(5) yes
C19 C20 C21 120.9(6) yes
C20 C21 C22 120.3(8) yes
C21 C22 C23 120.0(9) yes
C22 C23 C24 121.3(7) yes
C19 C24 C23 120.8(6) yes
Sn1 C25 C26 117.2(4) yes
Sn1 C25 C30 124.5(4) yes
C26 C25 C30 118.2(6) yes
C25 C26 C27 121.0(8) yes
C26 C27 C28 120.2(10) yes
C27 C28 C29 119.5(11) yes
C28 C29 C30 121.0(9) yes
C25 C30 C29 120.0(6) yes
S1 C31 C32 111.4(9) yes
C1 C2 H2 117.736 no
C3 C2 H2 117.722 no
C2 C3 H3 120.826 no
C4 C3 H3 120.822 no
C6 C7 H7 119.720 no
C8 C7 H7 119.719 no
C7 C8 H8 119.494 no
C9 C8 H8 119.490 no
C4 C11 H11A 110.562 no
C4 C11 H11B 110.566 no
C12 C11 H11A 110.560 no
C12 C11 H11B 110.572 no
H11A C11 H11B 108.698 no
C6 C12 H12A 110.693 no
C6 C12 H12B 110.690 no
C11 C12 H12A 110.692 no
C11 C12 H12B 110.684 no
H12A C12 H12B 108.792 no
C13 C14 H14 118.638 no
C15 C14 H14 118.639 no
C14 C15 H15 119.630 no
C16 C15 H15 119.620 no
C15 C16 H16 120.919 no
C17 C16 H16 120.923 no
C16 C17 H17 119.255 no
C18 C17 H17 119.260 no
C13 C18 H18 119.509 no
C17 C18 H18 119.505 no
C19 C20 H20 119.549 no
C21 C20 H20 119.557 no
C20 C21 H21 119.828 no
C22 C21 H21 119.843 no
C21 C22 H22 120.000 no
C23 C22 H22 119.971 no
C22 C23 H23 119.363 no
C24 C23 H23 119.355 no
C19 C24 H24 119.601 no
C23 C24 H24 119.615 no
C25 C26 H26 119.527 no
C27 C26 H26 119.514 no
C26 C27 H27 119.882 no
C28 C27 H27 119.888 no
C27 C28 H28 120.240 no
C29 C28 H28 120.247 no
C28 C29 H29 119.498 no
C30 C29 H29 119.493 no
C25 C30 H30 120.018 no
C29 C30 H30 120.011 no
S1 C31 H31A 109.341 no
S1 C31 H31B 109.340 no
C32 C31 H31A 109.349 no
C32 C31 H31B 109.354 no
H31A C31 H31B 107.982 no
C31 C32 H32A 109.471 no
C31 C32 H32B 109.466 no
C31 C32 H32C 109.484 no
H32A C32 H32B 109.467 no
H32A C32 H32C 109.468 no
H32B C32 H32C 109.472 no

loop_
_geom_bond_atom_site_label_1
_geom_bond_atom_site_label_2
_geom_bond_distance
_geom_bond_publ_flag
Sn1 C1 2.147(4) yes
Sn1 C13 2.159(5) yes
Sn1 C19 2.129(5) yes
Sn1 C25 2.142(5) yes
S1 C9 1.781(7) yes
S1 C31 1.831(9) yes
C1 C2 1.375(7) yes
C1 C10 1.421(6) yes
C2 C3 1.406(8) yes
C3 C4 1.350(9) yes
C4 C5 1.406(9) yes
C4 C11 1.505(11) yes
C5 C6 1.387(8) yes
C5 C10 1.421(8) yes
C6 C7 1.334(15) yes
C6 C12 1.526(14) yes
C7 C8 1.403(15) yes
C8 C9 1.389(8) yes
C9 C10 1.406(8) yes
C11 C12 1.507(13) yes
C13 C14 1.354(8) yes
C13 C18 1.370(7) yes
C14 C15 1.382(9) yes
C15 C16 1.326(10) yes
C16 C17 1.349(9) yes
C17 C18 1.382(9) yes
C19 C20 1.371(8) yes
C19 C24 1.370(7) yes
C20 C21 1.398(10) yes
C21 C22 1.326(13) yes
C22 C23 1.321(13) yes
C23 C24 1.385(11) yes
C25 C26 1.388(8) yes
C25 C30 1.351(8) yes
C26 C27 1.373(14) yes
C27 C28 1.36(2) yes
C28 C29 1.338(16) yes
C29 C30 1.407(11) yes
C31 C32 1.483(16) yes
C2 H2 0.950 no
C3 H3 0.950 no
C7 H7 0.950 no
C8 H8 0.950 no
C11 H11A 0.990 no
C11 H11B 0.990 no
C12 H12A 0.990 no
C12 H12B 0.990 no
C14 H14 0.950 no
C15 H15 0.950 no
C16 H16 0.950 no
C17 H17 0.950 no
C18 H18 0.950 no
C20 H20 0.950 no
C21 H21 0.950 no
C22 H22 0.950 no
C23 H23 0.950 no
C24 H24 0.950 no
C26 H26 0.950 no
C27 H27 0.950 no
C28 H28 0.950 no
C29 H29 0.950 no
C30 H30 0.950 no
C31 H31A 0.990 no
C31 H31B 0.990 no
C32 H32A 0.980 no
C32 H32B 0.980 no
C32 H32C 0.980 no

loop_
_geom_contact_atom_site_label_1
_geom_contact_atom_site_label_2
_geom_contact_distance
_geom_contact_publ_flag
_geom_contact_site_symmetry_2
Sn1 S1 3.2213(16) no .
S1 C1 3.251(5) no .
S1 C19 3.566(5) no .
S1 C25 3.531(5) no .
S1 C30 3.471(6) no .
C1 C4 2.828(8) no .
C2 C5 2.698(7) no .
C2 C13 3.332(7) no .
C3 C6 3.573(10) no .
C3 C10 2.847(7) no .
C4 C7 3.561(12) no .
C5 C8 2.717(11) no .
C6 C9 2.799(12) no .
C7 C10 2.821(8) no .
C8 C31 3.436(11) no .
C10 C31 3.518(10) no .
C13 C16 2.793(8) no .
C13 C26 3.569(8) no .
C14 C17 2.670(8) no .
C14 C25 3.547(8) no .
C15 C18 2.697(9) no .
C19 C22 2.772(11) no .
C19 C31 3.574(11) no .
C20 C23 2.694(10) no .
C21 C24 2.704(10) no .
C25 C28 2.772(14) no .
C26 C29 2.710(11) no .
C27 C30 2.732(13) no .
C27 C32 3.557(18) no 4_555
C32 C27 3.557(18) no 4_554
Sn1 H2 2.9457 no .
Sn1 H14 3.0715 no .
Sn1 H18 3.1964 no .
Sn1 H20 3.1061 no .
Sn1 H24 3.1276 no .
Sn1 H26 3.0333 no .
Sn1 H30 3.1821 no .
S1 H8 2.8009 no .
S1 H30 3.0350 no .
S1 H32A 3.4094 no .
S1 H32B 2.5985 no .
S1 H32C 3.3639 no .
C1 H3 3.3068 no .
C1 H20 3.4982 no .
C1 H30 3.4285 no .
C1 H31A 3.5140 no .
C3 H11A 2.9388 no .
C3 H11B 2.9286 no .
C4 H2 3.2105 no .
C4 H12A 3.0755 no .
C4 H12B 3.0652 no .
C5 H3 3.2424 no .
C5 H7 3.2058 no .
C5 H11A 3.0106 no .
C5 H11B 3.0314 no .
C5 H12A 3.0189 no .
C5 H12B 3.0235 no .
C6 H8 3.2248 no .
C6 H11A 3.0731 no .
C6 H11B 3.0836 no .
C7 H12A 2.9425 no .
C7 H12B 2.9499 no .
C8 H31B 3.0474 no .
C9 H7 3.2816 no .
C9 H30 3.0650 no .
C9 H31A 3.0016 no .
C9 H31B 2.7179 no .
C10 H2 3.2528 no .
C10 H8 3.2783 no .
C10 H30 3.3102 no .
C10 H31A 3.3865 no .
C10 H31B 3.5860 no .
C11 H3 2.8758 no .
C12 H7 2.8619 no .
C13 H2 2.6951 no .
C13 H15 3.2448 no .
C13 H17 3.2436 no .
C13 H26 3.2268 no .
C14 H2 3.1209 no .
C14 H16 3.2186 no .
C14 H18 3.1731 no .
C14 H26 3.5411 no .
C15 H17 3.1528 no .
C16 H14 3.1961 no .
C16 H18 3.2304 no .
C17 H15 3.1582 no .
C18 H2 3.3041 no .
C18 H14 3.1707 no .
C18 H16 3.2441 no .
C19 H18 3.1080 no .
C19 H21 3.2609 no .
C19 H23 3.2447 no .
C19 H31A 3.0351 no .
C19 H32A 3.5555 no .
C20 H18 3.2483 no .
C20 H22 3.2256 no .
C20 H24 3.1987 no .
C20 H31A 2.8352 no .
C20 H32A 3.4122 no .
C21 H23 3.1480 no .
C21 H31A 3.4879 no .
C21 H32A 3.2899 no .
C22 H20 3.2118 no .
C22 H24 3.2053 no .
C22 H32A 3.3056 no .
C23 H21 3.1502 no .
C23 H32A 3.4387 no .
C24 H20 3.1980 no .
C24 H22 3.2171 no .
C24 H26 3.5127 no .
C24 H32A 3.5626 no .
C25 H14 3.1415 no .
C25 H24 3.3427 no .
C25 H27 3.2568 no .
C25 H29 3.2386 no .
C26 H14 3.4653 no .
C26 H24 3.2226 no .
C26 H28 3.2273 no .
C26 H30 3.2159 no .
C27 H29 3.1875 no .
C28 H26 3.2208 no .
C28 H30 3.2390 no .
C29 H27 3.1863 no .
C30 H26 3.2077 no .
C30 H28 3.2506 no .
C31 H8 3.4655 no .
H2 H3 2.3348 no .
H2 H14 3.2594 no .
H2 H18 3.5922 no .
H3 H11A 3.0264 no .
H3 H11B 2.9746 no .
H7 H8 2.3423 no .
H7 H12A 2.9761 no .
H7 H12B 3.0090 no .
H8 H31B 3.0221 no .
H11A H12A 2.2048 no .
H11A H12B 2.7335 no .
H11B H12A 2.7261 no .
H11B H12B 2.2049 no .
H14 H15 2.3077 no .
H14 H26 3.5410 no .
H15 H16 2.2840 no .
H16 H17 2.3018 no .
H17 H18 2.3146 no .
H18 H20 3.2149 no .
H20 H21 2.3392 no .
H20 H31A 2.8180 no .
H21 H22 2.2738 no .
H22 H23 2.2618 no .
H23 H24 2.3197 no .
H24 H26 2.8197 no .
H26 H27 2.3147 no .
H27 H28 2.3108 no .
H28 H29 2.2844 no .
H29 H30 2.3501 no .
H31A H32A 2.1375 no .
H31A H32B 2.6639 no .
H31A H32C 2.6863 no .
H31B H32A 2.6541 no .
H31B H32B 2.6953 no .
H31B H32C 2.1386 no .
S1 H23 3.2749 no 2_555
C1 H11A 3.4179 no 5_565
C1 H12A 3.1774 no 5_565
C1 H16 3.4120 no 3_554
C2 H3 3.3900 no 5_555
C2 H12A 2.8960 no 5_565
C2 H15 3.1717 no 7_555
C2 H16 3.4229 no 3_554
C2 H16 3.5578 no 7_555
C3 H2 3.3565 no 5_555
C3 H12A 3.0322 no 5_565
C3 H15 3.0407 no 7_555
C3 H16 3.2839 no 3_554
C3 H20 3.3864 no 5_555
C4 H11A 3.4720 no 5_565
C4 H12A 3.3286 no 5_565
C4 H16 3.1097 no 3_554
C5 H11A 2.9133 no 5_565
C5 H12A 3.5536 no 5_565
C5 H16 3.0117 no 3_554
C5 H17 3.2335 no 3_554
C6 H11A 3.3247 no 5_565
C6 H12B 3.3663 no 7_554
C6 H17 3.0206 no 3_554
C7 H12B 3.1864 no 7_554
C7 H14 3.2808 no 3_564
C7 H15 3.3229 no 3_564
C7 H17 3.0007 no 3_554
C8 H17 3.1438 no 3_554
C8 H21 2.9623 no 1_565
C9 H11A 3.3789 no 5_565
C9 H17 3.3729 no 3_554
C9 H21 3.4537 no 1_565
C10 H11A 2.9369 no 5_565
C10 H12A 3.5632 no 5_565
C10 H16 3.1589 no 3_554
C10 H17 3.4700 no 3_554
C11 H18 3.2891 no 5_555
C11 H30 3.4012 no 5_565
C12 H12B 3.3406 no 7_554
C12 H14 3.5570 no 5_565
C14 H7 3.0158 no 3_565
C15 H2 3.3346 no 7_555
C15 H3 3.3073 no 7_555
C15 H7 3.1708 no 3_565
C16 H2 3.3544 no 7_555
C16 H31A 3.3834 no 3_555
C16 H31B 3.5563 no 3_555
C17 H11B 3.2618 no 5_555
C17 H31A 3.4544 no 3_555
C17 H31B 2.9985 no 3_555
C18 H11B 2.9043 no 5_555
C18 H31B 3.1937 no 3_555
C20 H3 3.4388 no 5_555
C20 H29 3.5495 no 1_545
C21 H8 3.5880 no 1_545
C21 H29 3.2324 no 1_545
C21 H30 3.4484 no 1_545
C22 H29 3.0478 no 1_545
C22 H32B 2.9056 no 2_545
C23 H29 3.1494 no 1_545
C23 H32B 3.5420 no 2_545
C24 H22 3.4890 no 2_555
C24 H29 3.4723 no 1_545
C25 H23 3.2135 no 2_555
C26 H23 3.4473 no 2_555
C27 H8 3.1654 no 3_565
C27 H32B 3.5187 no 4_555
C27 H32C 2.8463 no 4_555
C28 H8 3.1464 no 3_565
C28 H24 3.4240 no 2_555
C28 H32C 3.2665 no 4_555
C29 H23 3.4707 no 2_555
C29 H24 3.5383 no 2_555
C30 H11A 3.5159 no 5_565
C30 H23 3.2372 no 2_555
C32 H22 3.0793 no 2_555
C32 H27 2.7745 no 4_554
C32 H28 3.5290 no 4_554
H2 C3 3.3565 no 5_555
H2 C15 3.3346 no 7_555
H2 C16 3.3544 no 7_555
H2 H3 3.1393 no 5_555
H2 H12A 3.2052 no 5_565
H2 H15 2.7449 no 7_555
H2 H16 2.7840 no 7_555
H3 C2 3.3900 no 5_555
H3 C15 3.3073 no 7_555
H3 C20 3.4388 no 5_555
H3 H2 3.1393 no 5_555
H3 H12A 3.4480 no 5_565
H3 H15 2.5514 no 7_555
H3 H16 3.2374 no 7_555
H3 H20 2.5113 no 5_555
H7 C14 3.0158 no 3_564
H7 C15 3.1708 no 3_564
H7 H12A 3.5987 no 7_554
H7 H12B 2.8060 no 7_554
H7 H14 2.3362 no 3_564
H7 H15 2.6563 no 3_564
H7 H17 3.4413 no 3_554
H8 C21 3.5880 no 1_565
H8 C27 3.1654 no 3_564
H8 C28 3.1464 no 3_564
H8 H21 2.6500 no 1_565
H8 H27 3.2679 no 3_564
H8 H28 3.2882 no 3_564
H11A C1 3.4179 no 5_565
H11A C4 3.4720 no 5_565
H11A C5 2.9133 no 5_565
H11A C6 3.3247 no 5_565
H11A C9 3.3789 no 5_565
H11A C10 2.9369 no 5_565
H11A C30 3.5159 no 5_565
H11A H30 2.7449 no 5_565
H11B C17 3.2618 no 5_555
H11B C18 2.9043 no 5_555
H11B H17 2.9801 no 5_555
H11B H18 2.3062 no 5_555
H11B H20 3.3687 no 5_555
H11B H30 3.2677 no 5_565
H12A C1 3.1774 no 5_565
H12A C2 2.8960 no 5_565
H12A C3 3.0322 no 5_565
H12A C4 3.3286 no 5_565
H12A C5 3.5536 no 5_565
H12A C10 3.5632 no 5_565
H12A H2 3.2052 no 5_565
H12A H3 3.4480 no 5_565
H12A H7 3.5987 no 7_554
H12A H14 2.9078 no 5_565
H12A H15 3.2348 no 3_564
H12B C6 3.3663 no 7_554
H12B C7 3.1864 no 7_554
H12B C12 3.3406 no 7_554
H12B H7 2.8060 no 7_554
H12B H12B 2.6089 no 7_554
H12B H14 3.2953 no 5_565
H12B H17 3.5458 no 3_554
H12B H17 2.9290 no 5_555
H14 C7 3.2808 no 3_565
H14 C12 3.5570 no 5_565
H14 H7 2.3362 no 3_565
H14 H12A 2.9078 no 5_565
H14 H12B 3.2953 no 5_565
H15 C2 3.1717 no 7_555
H15 C3 3.0407 no 7_555
H15 C7 3.3229 no 3_565
H15 H2 2.7449 no 7_555
H15 H3 2.5514 no 7_555
H15 H7 2.6563 no 3_565
H15 H12A 3.2348 no 3_565
H16 C1 3.4120 no 3_555
H16 C2 3.4229 no 3_555
H16 C2 3.5578 no 7_555
H16 C3 3.2839 no 3_555
H16 C4 3.1097 no 3_555
H16 C5 3.0117 no 3_555
H16 C10 3.1589 no 3_555
H16 H2 2.7840 no 7_555
H16 H3 3.2374 no 7_555
H16 H31A 3.5971 no 3_555
H17 C5 3.2335 no 3_555
H17 C6 3.0206 no 3_555
H17 C7 3.0007 no 3_555
H17 C8 3.1438 no 3_555
H17 C9 3.3729 no 3_555
H17 C10 3.4700 no 3_555
H17 H7 3.4413 no 3_555
H17 H11B 2.9801 no 5_555
H17 H12B 3.5458 no 3_555
H17 H12B 2.9290 no 5_555
H17 H31B 3.0110 no 3_555
H18 C11 3.2891 no 5_555
H18 H11B 2.3062 no 5_555
H18 H29 3.2230 no 1_545
H18 H31B 3.3007 no 3_555
H20 C3 3.3864 no 5_555
H20 H3 2.5113 no 5_555
H20 H11B 3.3687 no 5_555
H21 C8 2.9623 no 1_545
H21 C9 3.4537 no 1_545
H21 H8 2.6500 no 1_545
H21 H27 3.4882 no 3_554
H21 H30 3.2143 no 1_545
H22 C24 3.4890 no 2_545
H22 C32 3.0793 no 2_545
H22 H23 3.5579 no 2_545
H22 H24 3.2032 no 2_545
H22 H27 3.4115 no 3_554
H22 H29 3.3800 no 1_545
H22 H32A 3.3269 no 2_545
H22 H32B 2.1395 no 2_545
H22 H32C 3.5907 no 2_545
H23 S1 3.2749 no 2_545
H23 C25 3.2135 no 2_545
H23 C26 3.4473 no 2_545
H23 C29 3.4707 no 2_545
H23 C30 3.2372 no 2_545
H23 H22 3.5579 no 2_555
H23 H24 3.2494 no 2_545
H23 H29 3.5226 no 1_545
H23 H32B 3.4070 no 2_545
H24 C28 3.4240 no 2_545
H24 C29 3.5383 no 2_545
H24 H22 3.2032 no 2_555
H24 H23 3.2494 no 2_555
H24 H28 3.4375 no 2_545
H26 H28 3.3067 no 2_545
H26 H32A 3.2208 no 3_555
H26 H32C 3.3630 no 3_555
H27 C32 2.7745 no 4_555
H27 H8 3.2679 no 3_565
H27 H21 3.4882 no 3_555
H27 H22 3.4115 no 3_555
H27 H28 3.3934 no 2_545
H27 H32A 3.5730 no 3_555
H27 H32A 3.1663 no 4_555
H27 H32B 2.6131 no 4_555
H27 H32C 2.1817 no 4_555
H28 C32 3.5290 no 4_555
H28 H8 3.2882 no 3_565
H28 H24 3.4375 no 2_555
H28 H26 3.3067 no 2_555
H28 H27 3.3934 no 2_555
H28 H31B 3.4330 no 3_565
H28 H32A 3.2817 no 4_555
H28 H32C 3.1868 no 3_565
H28 H32C 3.0000 no 4_555
H29 C20 3.5495 no 1_565
H29 C21 3.2324 no 1_565
H29 C22 3.0478 no 1_565
H29 C23 3.1494 no 1_565
H29 C24 3.4723 no 1_565
H29 H18 3.2230 no 1_565
H29 H22 3.3800 no 1_565
H29 H23 3.5226 no 1_565
H30 C11 3.4012 no 5_565
H30 C21 3.4484 no 1_565
H30 H11A 2.7449 no 5_565
H30 H11B 3.2677 no 5_565
H30 H21 3.2143 no 1_565
H31A C16 3.3834 no 3_554
H31A C17 3.4544 no 3_554
H31A H16 3.5971 no 3_554
H31B C16 3.5563 no 3_554
H31B C17 2.9985 no 3_554
H31B C18 3.1937 no 3_554
H31B H17 3.0110 no 3_554
H31B H18 3.3007 no 3_554
H31B H28 3.4330 no 3_564
H32A H22 3.3269 no 2_555
H32A H26 3.2208 no 3_554
H32A H27 3.5730 no 3_554
H32A H27 3.1663 no 4_554
H32A H28 3.2817 no 4_554
H32B C22 2.9056 no 2_555
H32B C23 3.5420 no 2_555
H32B C27 3.5187 no 4_554
H32B H22 2.1395 no 2_555
H32B H23 3.4070 no 2_555
H32B H27 2.6131 no 4_554
H32C C27 2.8463 no 4_554
H32C C28 3.2665 no 4_554
H32C H22 3.5907 no 2_555
H32C H26 3.3630 no 3_554
H32C H27 2.1817 no 4_554
H32C H28 3.1868 no 3_564
H32C H28 3.0000 no 4_554

loop_
_geom_torsion_atom_site_label_1
_geom_torsion_atom_site_label_2
_geom_torsion_atom_site_label_3
_geom_torsion_atom_site_label_4
_geom_torsion
_geom_torsion_publ_flag
C1 Sn1 C13 C14 -74.8(3) no
C1 Sn1 C13 C18 107.7(3) no
C13 Sn1 C1 C2 -11.1(3) no
C13 Sn1 C1 C10 160.1(3) no
C1 Sn1 C19 C20 -32.7(4) no
C1 Sn1 C19 C24 150.0(3) no
C19 Sn1 C1 C2 103.3(3) no
C19 Sn1 C1 C10 -85.5(3) no
C1 Sn1 C25 C26 160.4(3) no
C1 Sn1 C25 C30 -14.9(4) no
C25 Sn1 C1 C2 -118.7(3) no
C25 Sn1 C1 C10 52.4(4) no
C13 Sn1 C19 C20 80.3(4) no
C13 Sn1 C19 C24 -97.0(4) no
C19 Sn1 C13 C14 163.1(3) no
C19 Sn1 C13 C18 -14.4(4) no
C13 Sn1 C25 C26 51.2(3) no
C13 Sn1 C25 C30 -124.1(3) no
C25 Sn1 C13 C14 43.3(3) no
C25 Sn1 C13 C18 -134.2(3) no
C19 Sn1 C25 C26 -61.1(4) no
C19 Sn1 C25 C30 123.5(3) no
C25 Sn1 C19 C20 -170.4(3) no
C25 Sn1 C19 C24 12.4(4) no
C9 S1 C31 C32 163.3(5) no
C31 S1 C9 C8 -86.4(4) no
C31 S1 C9 C10 89.2(5) no
Sn1 C1 C2 C3 170.3(3) no
Sn1 C1 C10 C5 -166.1(2) no
Sn1 C1 C10 C9 13.8(6) no
C2 C1 C10 C5 4.8(6) no
C2 C1 C10 C9 -175.3(4) no
C10 C1 C2 C3 -1.6(7) no
C1 C2 C3 C4 -2.9(9) no
C2 C3 C4 C5 3.6(9) no
C2 C3 C4 C11 -175.7(5) no
C3 C4 C5 C6 178.5(5) no
C3 C4 C5 C10 -0.2(9) no
C3 C4 C11 C12 -178.9(7) no
C5 C4 C11 C12 1.7(7) no
C11 C4 C5 C6 -2.0(7) no
C11 C4 C5 C10 179.3(5) no
C4 C5 C6 C7 -179.5(5) no
C4 C5 C6 C12 1.5(7) no
C4 C5 C10 C1 -4.1(7) no
C4 C5 C10 C9 175.9(4) no
C6 C5 C10 C1 177.4(5) no
C6 C5 C10 C9 -2.6(7) no
C10 C5 C6 C7 -0.8(8) no
C10 C5 C6 C12 -179.8(4) no
C5 C6 C7 C8 3.7(9) no
C5 C6 C12 C11 -0.4(7) no
C7 C6 C12 C11 -179.2(7) no
C12 C6 C7 C8 -177.6(7) no
C6 C7 C8 C9 -3.2(9) no
C7 C8 C9 S1 175.2(5) no
C7 C8 C9 C10 -0.4(8) no
S1 C9 C10 C1 7.7(7) no
S1 C9 C10 C5 -172.4(3) no
C8 C9 C10 C1 -176.9(4) no
C8 C9 C10 C5 3.0(7) no
C4 C11 C12 C6 -0.8(8) no
Sn1 C13 C14 C15 -176.7(4) no
Sn1 C13 C18 C17 179.6(3) no
C14 C13 C18 C17 2.0(8) no
C18 C13 C14 C15 1.0(9) no
C13 C14 C15 C16 -3.9(11) no
C14 C15 C16 C17 3.4(10) no
C15 C16 C17 C18 -0.4(10) no
C16 C17 C18 C13 -2.4(10) no
Sn1 C19 C20 C21 -178.8(4) no
Sn1 C19 C24 C23 178.8(3) no
C20 C19 C24 C23 1.5(8) no
C24 C19 C20 C21 -1.4(9) no
C19 C20 C21 C22 0.1(11) no
C20 C21 C22 C23 1.1(14) no
C21 C22 C23 C24 -1.0(15) no
C22 C23 C24 C19 -0.3(12) no
Sn1 C25 C26 C27 -175.6(4) no
Sn1 C25 C30 C29 177.3(3) no
C26 C25 C30 C29 2.0(8) no
C30 C25 C26 C27 0.0(8) no
C25 C26 C27 C28 -3.0(13) no
C26 C27 C28 C29 3.8(15) no
C27 C28 C29 C30 -1.7(16) no
C28 C29 C30 C25 -1.2(13) no
